data_2208129
loop_
_publ_author_name
'Englert, Ulli'
'Schiffers, Stefanie'

_publ_section_title <i>catena</i>-Poly[cadmium(II)-di-\m-chloro-\m-4-1<i>H</i>-pyridone-\k<i>O</i>:\k<i>O</i>]
_journal_coeditor_code NC6058
_journal_issue 2
_journal_name_full 'Acta Crystallographica Section E'
_journal_page_first m194
_journal_page_last m195
_journal_paper_doi 10.1107/S1600536805042595
_journal_volume 62
_journal_year 2006
_chemical_formula_iupac '[Cd Cl2 (C5 H5 N O)]'
_chemical_formula_moiety 'C5 H5 Cd Cl2 N O'
_chemical_formula_sum 'C5 H5 Cd Cl2 N O'
_chemical_formula_weight 278.42
_chemical_name_systematic
;
catena-Poly[cadmium(II)-di-\m-chloro-\m-4-1H-pyridone-\kO:\kO]
;
_space_group_IT_number 15
_symmetry_cell_setting monoclinic
_symmetry_space_group_name_Hall '-I 2ya'
_symmetry_space_group_name_H-M 'I 1 2/a 1'
_atom_sites_solution_hydrogens geom
_atom_sites_solution_primary direct
_atom_sites_solution_secondary difmap
_cell_angle_alpha 90.00
_cell_angle_beta 98.057(5)
_cell_angle_gamma 90.00
_cell_formula_units_Z 4
_cell_length_a 7.510(2)
_cell_length_b 15.531(4)
_cell_length_c 6.6809(18)
_cell_measurement_reflns_used 3571
_cell_measurement_temperature 293(2)
_cell_measurement_theta_max 28.40
_cell_measurement_theta_min 2.62
_cell_volume 771.6(4)
_computing_cell_refinement SMART
_computing_data_collection 'SMART (Bruker, 2001)'
_computing_data_reduction 'SAINT-Plus (Bruker, 1999)'
_computing_molecular_graphics 'PLATON (Spek, 2003)'
_computing_publication_material SHELXL97
_computing_structure_refinement 'SHELXL97 (Sheldrick,1997)'
_computing_structure_solution 'SHELXS97 (Sheldrick, 1997)'
_diffrn_ambient_temperature 293(2)
_diffrn_measured_fraction_theta_full 0.995
_diffrn_measured_fraction_theta_max 0.995
_diffrn_measurement_device_type 'Bruker SMART CCD area-detector'
_diffrn_measurement_method \w
_diffrn_radiation_monochromator graphite
_diffrn_radiation_source 'fine-focus sealed tube'
_diffrn_radiation_type MoK\a
_diffrn_radiation_wavelength 0.71073
_diffrn_reflns_av_R_equivalents 0.0317
_diffrn_reflns_av_sigmaI/netI 0.0205
_diffrn_reflns_limit_h_max 10
_diffrn_reflns_limit_h_min -10
_diffrn_reflns_limit_k_max 20
_diffrn_reflns_limit_k_min -20
_diffrn_reflns_limit_l_max 8
_diffrn_reflns_limit_l_min -8
_diffrn_reflns_number 5114
_diffrn_reflns_theta_full 28.39
_diffrn_reflns_theta_max 28.39
_diffrn_reflns_theta_min 2.62
_diffrn_standards_decay_% 0
_diffrn_standards_interval_time 0
_diffrn_standards_number 0
_exptl_absorpt_coefficient_mu 3.447
_exptl_absorpt_correction_T_max 0.79
_exptl_absorpt_correction_T_min 0.23
_exptl_absorpt_correction_type analytical
_exptl_absorpt_process_details '(SHELXTL; Sheldrick, 1998)'
_exptl_crystal_colour colourless
_exptl_crystal_density_diffrn 2.397
_exptl_crystal_density_method 'not measured'
_exptl_crystal_description platelet
_exptl_crystal_F_000 528
_exptl_crystal_size_max 0.47
_exptl_crystal_size_mid 0.40
_exptl_crystal_size_min 0.07
_refine_diff_density_max 0.469
_refine_diff_density_min -0.571
_refine_ls_extinction_method none
_refine_ls_goodness_of_fit_ref 1.398
_refine_ls_hydrogen_treatment constr
_refine_ls_matrix_type full
_refine_ls_number_parameters 49
_refine_ls_number_reflns 967
_refine_ls_number_restraints 0
_refine_ls_restrained_S_all 1.398
_refine_ls_R_factor_all 0.0224
_refine_ls_R_factor_gt 0.0211
_refine_ls_shift/su_max 0.000
_refine_ls_shift/su_mean 0.000
_refine_ls_structure_factor_coef Fsqd
_refine_ls_weighting_details 'calc w=1/[\s^2^(Fo^2^)+(0.0333P)^2^] where P=(Fo^2^+2Fc^2^)/3'
_refine_ls_weighting_scheme calc
_refine_ls_wR_factor_gt 0.0632
_refine_ls_wR_factor_ref 0.0644
_reflns_number_gt 916
_reflns_number_total 967
_reflns_threshold_expression I>2\s(I)
_cod_data_source_file nc6058.cif
_cod_data_source_block I
_cod_original_sg_symbol_H-M 'I 2/a'
_cod_database_code 2208129
_cod_database_fobs_code 2208129

loop_
_symmetry_equiv_pos_as_xyz
'x, y, z'
'-x+1/2, y, -z'
'x+1/2, y+1/2, z+1/2'
'-x+1, y+1/2, -z+1/2'
'-x, -y, -z'
'x+1/2, -y, z'
'-x+1/2, -y+1/2, -z+1/2'
'x, -y+1/2, z+1/2'

loop_
_atom_site_label
_atom_site_fract_x
_atom_site_fract_y
_atom_site_fract_z
_atom_site_U_iso_or_equiv
_atom_site_adp_type
_atom_site_calc_flag
_atom_site_refinement_flags
_atom_site_occupancy
_atom_site_type_symbol
Cd1 0.2500 0.2500 0.2500 0.02648(12) Uani d S 1 Cd
Cl1 0.48865(7) 0.18976(4) 0.03332(7) 0.03616(16) Uani d . 1 Cl
O1 0.2500 0.35508(12) 0.0000 0.0331(5) Uani d S 1 O
C1 0.2500 0.43789(17) 0.0000 0.0240(5) Uani d S 1 C
C2 0.2052(3) 0.48602(13) 0.1662(3) 0.0296(4) Uani d . 1 C
H2 0.1759 0.4576 0.2796 0.036 Uiso calc R 1 H
C3 0.2050(3) 0.57304(15) 0.1606(4) 0.0381(5) Uani d . 1 C
H3 0.1731 0.6039 0.2695 0.046 Uiso calc R 1 H
N1 0.2500 0.61554(17) 0.0000 0.0442(7) Uani d S 1 N
H1 0.2500 0.6709 0.0000 0.053 Uiso calc SR 1 H

loop_
_atom_site_aniso_label
_atom_site_aniso_U_11
_atom_site_aniso_U_22
_atom_site_aniso_U_33
_atom_site_aniso_U_12
_atom_site_aniso_U_13
_atom_site_aniso_U_23
Cd1 0.03777(18) 0.02897(17) 0.01365(16) -0.00077(6) 0.00696(11) 0.00060(5)
Cl1 0.0390(3) 0.0477(3) 0.0228(3) 0.0152(2) 0.00824(19) 0.0041(2)
O1 0.0607(13) 0.0204(10) 0.0195(9) 0.000 0.0107(9) 0.000
C1 0.0254(11) 0.0247(13) 0.0219(13) 0.000 0.0034(9) 0.000
C2 0.0342(10) 0.0302(10) 0.0255(10) -0.0022(8) 0.0081(8) -0.0036(8)
C3 0.0416(11) 0.0329(11) 0.0399(13) 0.0022(9) 0.0055(9) -0.0134(9)
N1 0.0562(17) 0.0210(12) 0.0540(18) 0.000 0.0030(13) 0.000

loop_
_atom_type_symbol
_atom_type_description
_atom_type_scat_dispersion_real
_atom_type_scat_dispersion_imag
_atom_type_scat_source
C C 0.0033 0.0016 'International Tables Vol C Tables 4.2.6.8 and 6.1.1.4'
H H 0.0000 0.0000 'International Tables Vol C Tables 4.2.6.8 and 6.1.1.4'
Cd Cd -0.8075 1.2024 'International Tables Vol C Tables 4.2.6.8 and 6.1.1.4'
Cl Cl 0.1484 0.1585 'International Tables Vol C Tables 4.2.6.8 and 6.1.1.4'
N N 0.0061 0.0033 'International Tables Vol C Tables 4.2.6.8 and 6.1.1.4'
O O 0.0106 0.0060 'International Tables Vol C Tables 4.2.6.8 and 6.1.1.4'

loop_
_geom_angle_atom_site_label_1
_geom_angle_atom_site_label_2
_geom_angle_atom_site_label_3
_geom_angle_site_symmetry_1
_geom_angle_site_symmetry_3
_geom_angle
_geom_angle_publ_flag
O1 Cd1 O1 7 . 180.0 ?
O1 Cd1 Cl1 7 2 101.58(3) ?
O1 Cd1 Cl1 . 2 78.42(3) ?
O1 Cd1 Cl1 7 8 78.42(3) ?
O1 Cd1 Cl1 . 8 101.58(3) ?
Cl1 Cd1 Cl1 2 8 180.0 ?
O1 Cd1 Cl1 7 7 77.67(3) ?
O1 Cd1 Cl1 . 7 102.33(3) ?
Cl1 Cd1 Cl1 2 7 94.33(3) ?
Cl1 Cd1 Cl1 8 7 85.67(3) ?
O1 Cd1 Cl1 7 . 102.33(3) yes
O1 Cd1 Cl1 . . 77.67(3) yes
Cl1 Cd1 Cl1 2 . 85.67(3) yes
Cl1 Cd1 Cl1 8 . 94.33(3) ?
Cl1 Cd1 Cl1 7 . 180.0 ?
O1 Cd1 Cd1 7 2 135.67(4) ?
O1 Cd1 Cd1 . 2 44.33(4) ?
Cl1 Cd1 Cd1 2 2 50.71(2) ?
Cl1 Cd1 Cd1 8 2 129.295(19) ?
Cl1 Cd1 Cd1 7 2 130.258(19) ?
Cl1 Cd1 Cd1 . 2 49.742(19) ?
O1 Cd1 Cd1 7 2_556 44.34(4) ?
O1 Cd1 Cd1 . 2_556 135.66(4) ?
Cl1 Cd1 Cd1 2 2_556 129.30(2) ?
Cl1 Cd1 Cd1 8 2_556 50.705(19) ?
Cl1 Cd1 Cd1 7 2_556 49.741(19) ?
Cl1 Cd1 Cd1 . 2_556 130.259(19) ?
Cd1 Cl1 Cd1 2 . 79.55(3) yes
C1 O1 Cd1 . 2 134.33(4) ?
C1 O1 Cd1 . . 134.34(4) ?
Cd1 O1 Cd1 2 . 91.33(7) yes
O1 C1 C2 . . 121.83(12) ?
O1 C1 C2 . 2 121.83(12) ?
C2 C1 C2 . 2 116.3(2) ?
C3 C2 C1 . . 120.3(2) ?
C3 C2 H2 . . 119.8 ?
C1 C2 H2 . . 119.8 ?
N1 C3 C2 . . 120.9(2) ?
N1 C3 H3 . . 119.5 ?
C2 C3 H3 . . 119.5 ?
C3 N1 C3 . 2 121.1(3) ?
C3 N1 H1 . . 119.4 ?
C3 N1 H1 2 . 119.4 ?

loop_
_geom_bond_atom_site_label_1
_geom_bond_atom_site_label_2
_geom_bond_site_symmetry_2
_geom_bond_distance
_geom_bond_publ_flag
Cd1 O1 7 2.3351(14) ?
Cd1 O1 . 2.3351(14) yes
Cd1 Cl1 2 2.5922(9) yes
Cd1 Cl1 8 2.5922(9) ?
Cd1 Cl1 7 2.6287(8) ?
Cd1 Cl1 . 2.6288(8) yes
Cd1 Cd1 2 3.3404(10) yes
Cd1 Cd1 2_556 3.3405(10) ?
O1 C1 . 1.286(3) yes
O1 Cd1 2 2.3351(14) ?
C1 C2 . 1.417(2) yes
C1 C2 2 1.417(2) ?
C2 C3 . 1.352(3) yes
C2 H2 . 0.9300 ?
C3 N1 . 1.343(3) yes
C3 H3 . 0.9300 ?
N1 C3 2 1.343(3) ?
N1 H1 . 0.8600 ?
